data_7002518
loop_
_publ_author_name
'Nomura, Kotohiro'
'Hasumi, Shinya'
'Fujiki, Michiya'
'Itagaki, Koji'

_publ_section_title
;
 Effect of aryloxo substituents in ethylene polymerisation by
 tris(pyrazolyl)borate titanium(IV) complexes containing aryloxo
 ligands of type, TpTiCl2(OAr)
;
_journal_issue 41
_journal_name_full 'Dalton Transactions'
_journal_page_first 9052
_journal_page_last 9057
_journal_paper_doi 10.1039/b910395c
_journal_year 2009
_chemical_formula_moiety 'C15 H10 B Cl2 F5 N6 O Ti, C Cl2 '
_chemical_formula_sum 'C16 H10 B Cl4 F5 N6 O Ti'
_chemical_formula_weight 597.81
_space_group_IT_number 14
_symmetry_cell_setting monoclinic
_symmetry_Int_Tables_number 14
_symmetry_space_group_name_Hall '-P 2ybc'
_symmetry_space_group_name_H-M 'P 1 21/c 1'
_audit_creation_date 2009-08-21
_audit_creation_method 'by CrystalStructure 3.8'
_cell_angle_alpha 90.0000
_cell_angle_beta 98.7577(12)
_cell_angle_gamma 90.0000
_cell_formula_units_Z 4
_cell_length_a 11.5340(4)
_cell_length_b 12.9265(4)
_cell_length_c 15.6367(7)
_cell_measurement_reflns_used 15787
_cell_measurement_temperature 193.1
_cell_measurement_theta_max 25.3
_cell_measurement_theta_min 3.1
_cell_volume 2304.16(15)
_computing_cell_refinement PROCESS-AUTO
_computing_data_collection PROCESS-AUTO
_computing_data_reduction CrystalStructure
_computing_publication_material 'CrystalStructure 3.8'
_computing_structure_refinement SHELXL
_computing_structure_solution SIR92
_diffrn_ambient_temperature 193.1
_diffrn_detector_area_resol_mean 10.00
_diffrn_measured_fraction_theta_full 0.997
_diffrn_measured_fraction_theta_max 0.997
_diffrn_measurement_device_type 'Rigaku RAXIS-RAPID'
_diffrn_measurement_method \w
_diffrn_radiation_type 'Mo K\a'
_diffrn_radiation_wavelength 0.71075
_diffrn_reflns_av_R_equivalents 0.021
_diffrn_reflns_limit_h_max 13
_diffrn_reflns_limit_h_min -13
_diffrn_reflns_limit_k_max 13
_diffrn_reflns_limit_k_min -15
_diffrn_reflns_limit_l_max 18
_diffrn_reflns_limit_l_min -18
_diffrn_reflns_number 18147
_diffrn_reflns_theta_full 25.30
_diffrn_reflns_theta_max 25.30
_exptl_absorpt_coefficient_mu 0.898
_exptl_absorpt_correction_T_max 0.898
_exptl_absorpt_correction_T_min 0.718
_exptl_absorpt_correction_type multi-scan
_exptl_absorpt_process_details
;
Higashi, T. (1995). Program for Absorption Correction.
Rigaku Corporation, Tokyo, Japan.
;
_exptl_crystal_colour red
_exptl_crystal_density_diffrn 1.723
_exptl_crystal_density_method 'not measured'
_exptl_crystal_description block
_exptl_crystal_F_000 1184.00
_exptl_crystal_size_max 0.40
_exptl_crystal_size_mid 0.20
_exptl_crystal_size_min 0.12
_refine_diff_density_max 1.04
_refine_diff_density_min -1.70
_refine_ls_extinction_method none
_refine_ls_goodness_of_fit_ref 1.067
_refine_ls_hydrogen_treatment refall
_refine_ls_number_parameters 326
_refine_ls_number_reflns 4185
_refine_ls_R_factor_gt 0.0624
_refine_ls_shift/su_max 0.0000
_refine_ls_structure_factor_coef Fsqd
_refine_ls_weighting_details 'w = 1/[\s^2^(Fo^2^)+(0.1048P)^2^+6.5259P] where P=(Fo^2^+2Fc^2^)/3'
_refine_ls_weighting_scheme calc
_refine_ls_wR_factor_ref 0.1842
_reflns_number_gt 3847
_reflns_number_total 4185
_reflns_threshold_expression F^2^>2.0\s(F^2^)
_cod_data_source_file b910395c.txt
_cod_data_source_block TpTiCl2(OC6F5)
_cod_original_cell_volume 2304.15(15)
_cod_original_formula_sum 'C16 H10 B Cl4 F5 N6 O Ti '
_cod_database_code 7002518

loop_
_symmetry_equiv_pos_site_id
_symmetry_equiv_pos_as_xyz
1 +X,+Y,+Z
2 -X,1/2+Y,1/2-Z
3 -X,-Y,-Z
4 +X,1/2-Y,1/2+Z

loop_
_atom_site_label
_atom_site_type_symbol
_atom_site_fract_x
_atom_site_fract_y
_atom_site_fract_z
_atom_site_U_iso_or_equiv
_atom_site_adp_type
_atom_site_occupancy
_atom_site_symmetry_multiplicity
_atom_site_calc_flag
_atom_site_refinement_flags
_atom_site_disorder_assembly
_atom_site_disorder_group
Ti(1) Ti 0.26783(6) 0.20009(5) 0.68940(4) 0.0246(2) Uani 1.00 1 d . . .
Cl(1) Cl 0.22698(9) 0.04087(8) 0.73886(7) 0.0349(2) Uani 1.00 1 d . . .
Cl(2) Cl 0.18584(9) 0.18311(9) 0.54876(7) 0.0385(2) Uani 1.00 1 d . . .
Cl(3) Cl -0.0333(4) 0.4724(3) 0.6099(2) 0.0911(11) Uani 0.50 1 d P . .
Cl(4) Cl -0.2024(5) 0.3265(3) 0.5849(2) 0.208(2) Uani 1.00 1 d . . .
Cl(5) Cl -0.0308(8) 0.4466(6) 0.5000(5) 0.173(2) Uani 0.50 1 d P . .
F(1) F 0.1764(2) 0.4513(2) 0.81124(19) 0.0444(6) Uani 1.00 1 d . . .
F(2) F 0.0224(2) 0.5160(2) 0.91350(19) 0.0510(7) Uani 1.00 1 d . . .
F(3) F -0.1641(2) 0.3921(2) 0.93774(18) 0.0528(7) Uani 1.00 1 d . . .
F(4) F -0.1931(2) 0.2073(2) 0.85613(19) 0.0474(6) Uani 1.00 1 d . . .
F(5) F -0.0419(2) 0.1439(2) 0.7512(2) 0.0480(6) Uani 1.00 1 d . . .
O(1) O 0.1478(2) 0.2650(2) 0.7282(2) 0.0352(6) Uani 1.00 1 d . . .
N(1) N 0.5386(2) 0.1811(2) 0.6850(2) 0.0248(6) Uani 1.00 1 d . . .
N(2) N 0.4310(2) 0.1361(2) 0.6601(2) 0.0248(6) Uani 1.00 1 d . . .
N(3) N 0.4917(2) 0.2640(2) 0.8186(2) 0.0262(6) Uani 1.00 1 d . . .
N(4) N 0.3790(2) 0.2294(2) 0.8118(2) 0.0285(7) Uani 1.00 1 d . . .
N(5) N 0.4655(2) 0.3627(2) 0.6805(2) 0.0263(6) Uani 1.00 1 d . . .
N(6) N 0.3486(2) 0.3409(2) 0.6577(2) 0.0286(7) Uani 1.00 1 d . . .
C(1) C 0.6219(3) 0.1205(3) 0.6606(2) 0.0324(8) Uani 1.00 1 d . . .
C(2) C 0.5692(3) 0.0349(3) 0.6182(2) 0.0361(9) Uani 1.00 1 d . . .
C(3) C 0.4509(3) 0.0482(3) 0.6193(2) 0.0316(8) Uani 1.00 1 d . . .
C(4) C 0.5364(3) 0.2737(3) 0.9029(2) 0.0305(8) Uani 1.00 1 d . . .
C(5) C 0.4529(4) 0.2450(3) 0.9522(2) 0.0364(9) Uani 1.00 1 d . . .
C(6) C 0.3557(4) 0.2181(3) 0.8930(2) 0.0347(9) Uani 1.00 1 d . . .
C(7) C 0.4886(4) 0.4564(3) 0.6503(2) 0.0360(9) Uani 1.00 1 d . . .
C(8) C 0.3847(4) 0.4969(3) 0.6058(3) 0.0467(11) Uani 1.00 1 d . . .
C(9) C 0.3011(4) 0.4230(3) 0.6122(3) 0.0405(10) Uani 1.00 1 d . . .
C(10) C 0.0728(3) 0.2957(3) 0.7802(2) 0.0296(8) Uani 1.00 1 d . . .
C(11) C 0.0855(3) 0.3904(3) 0.8225(2) 0.0315(8) Uani 1.00 1 d . . .
C(12) C 0.0071(3) 0.4235(3) 0.8756(2) 0.0349(9) Uani 1.00 1 d . . .
C(13) C -0.0855(3) 0.3617(3) 0.8872(2) 0.0365(9) Uani 1.00 1 d . . .
C(14) C -0.1010(3) 0.2673(3) 0.8457(2) 0.0348(9) Uani 1.00 1 d . . .
C(15) C -0.0234(3) 0.2344(3) 0.7928(2) 0.0318(8) Uani 1.00 1 d . . .
C(16) C -0.0723(16) 0.3573(14) 0.5548(10) 0.116(7) Uani 0.50 1 d P . .
C(17) C -0.1002(8) 0.4339(8) 0.5818(6) 0.047(2) Uani 0.50 1 d P . .
B(1) B 0.5453(3) 0.2841(3) 0.7355(2) 0.0252(8) Uani 1.00 1 d . . .
H(1) H 0.7038 0.1341 0.6707 0.039 Uiso 1.00 1 c R . .
H(2) H 0.6064 -0.0209 0.5936 0.043 Uiso 1.00 1 c R . .
H(3) H 0.3916 0.0015 0.5946 0.038 Uiso 1.00 1 c R . .
H(4) H 0.6134 0.2968 0.9248 0.037 Uiso 1.00 1 c R . .
H(5) H 0.4602 0.2439 1.0135 0.044 Uiso 1.00 1 c R . .
H(6) H 0.2830 0.1950 0.9076 0.042 Uiso 1.00 1 c R . .
H(7) H 0.5631 0.4895 0.6580 0.043 Uiso 1.00 1 c R . .
H(8) H 0.3740 0.5617 0.5771 0.056 Uiso 1.00 1 c R . .
H(9) H 0.2207 0.4290 0.5879 0.049 Uiso 1.00 1 c R . .
H(10) H 0.6278 0.3098 0.7491 0.030 Uiso 1.00 1 c R . .

loop_
_atom_site_aniso_label
_atom_site_aniso_U_11
_atom_site_aniso_U_22
_atom_site_aniso_U_33
_atom_site_aniso_U_12
_atom_site_aniso_U_13
_atom_site_aniso_U_23
Ti(1) 0.0207(3) 0.0239(3) 0.0295(4) -0.0011(2) 0.0049(2) 0.0008(2)
Cl(1) 0.0317(5) 0.0300(5) 0.0427(5) -0.0066(3) 0.0052(4) 0.0059(3)
Cl(2) 0.0340(5) 0.0464(6) 0.0329(5) -0.0100(4) -0.0020(4) 0.0029(4)
Cl(3) 0.111(3) 0.092(2) 0.077(2) -0.006(2) 0.038(2) -0.004(2)
Cl(4) 0.337(7) 0.153(3) 0.135(2) -0.005(4) 0.042(3) 0.010(2)
Cl(5) 0.203(8) 0.152(6) 0.168(6) -0.022(5) 0.039(5) -0.006(5)
F(1) 0.0341(13) 0.0347(13) 0.0643(17) -0.0077(10) 0.0074(12) -0.0023(11)
F(2) 0.0613(17) 0.0409(14) 0.0507(16) 0.0033(13) 0.0086(13) -0.0139(12)
F(3) 0.0488(15) 0.0674(19) 0.0467(15) 0.0105(14) 0.0217(12) -0.0022(13)
F(4) 0.0301(12) 0.0545(16) 0.0594(17) -0.0043(11) 0.0125(11) 0.0125(13)
F(5) 0.0395(14) 0.0350(13) 0.0706(18) -0.0065(11) 0.0122(12) -0.0107(12)
O(1) 0.0267(13) 0.0342(15) 0.0465(16) 0.0019(11) 0.0115(12) -0.0016(12)
N(1) 0.0220(15) 0.0257(15) 0.0266(15) -0.0001(12) 0.0035(12) -0.0005(12)
N(2) 0.0256(15) 0.0223(15) 0.0266(15) -0.0019(12) 0.0041(12) -0.0011(12)
N(3) 0.0268(15) 0.0229(15) 0.0285(16) 0.0002(12) 0.0030(12) -0.0027(12)
N(4) 0.0287(16) 0.0293(17) 0.0288(16) -0.0016(13) 0.0086(13) -0.0027(13)
N(5) 0.0254(15) 0.0228(15) 0.0303(16) -0.0027(12) 0.0029(12) -0.0001(12)
N(6) 0.0235(15) 0.0240(16) 0.0376(17) 0.0012(12) 0.0022(13) 0.0014(13)
C(1) 0.0254(19) 0.035(2) 0.037(2) 0.0066(16) 0.0065(15) -0.0006(16)
C(2) 0.038(2) 0.030(2) 0.042(2) 0.0075(17) 0.0109(18) -0.0066(17)
C(3) 0.036(2) 0.0251(19) 0.033(2) -0.0017(16) 0.0032(16) -0.0043(15)
C(4) 0.037(2) 0.0237(18) 0.0289(19) 0.0028(16) -0.0012(16) -0.0050(15)
C(5) 0.050(2) 0.036(2) 0.0248(19) 0.0040(19) 0.0081(17) -0.0029(16)
C(6) 0.041(2) 0.035(2) 0.031(2) -0.0003(18) 0.0138(17) -0.0006(16)
C(7) 0.040(2) 0.026(2) 0.041(2) -0.0075(17) 0.0033(18) 0.0045(16)
C(8) 0.049(2) 0.026(2) 0.061(3) -0.0045(19) -0.005(2) 0.013(2)
C(9) 0.034(2) 0.029(2) 0.055(2) 0.0051(17) -0.0038(19) 0.0097(19)
C(10) 0.0216(18) 0.032(2) 0.035(2) 0.0056(15) 0.0034(15) 0.0045(15)
C(11) 0.0242(18) 0.030(2) 0.039(2) 0.0009(15) 0.0010(16) 0.0037(16)
C(12) 0.037(2) 0.033(2) 0.033(2) 0.0063(17) -0.0009(17) -0.0009(16)
C(13) 0.032(2) 0.047(2) 0.031(2) 0.0114(18) 0.0074(16) 0.0036(18)
C(14) 0.0245(19) 0.040(2) 0.039(2) 0.0025(17) 0.0044(16) 0.0118(18)
C(15) 0.0237(18) 0.029(2) 0.041(2) 0.0008(15) 0.0012(16) 0.0007(16)
C(16) 0.149(17) 0.133(16) 0.074(9) -0.090(14) 0.046(10) -0.034(10)
C(17) 0.045(5) 0.052(5) 0.041(5) -0.040(5) -0.006(4) -0.020(4)
B(1) 0.0228(19) 0.0228(19) 0.030(2) -0.0018(16) 0.0038(16) -0.0008(16)

loop_
_atom_type_symbol
_atom_type_description
_atom_type_scat_dispersion_real
_atom_type_scat_dispersion_imag
_atom_type_scat_source
C C 0.003 0.002
;
International Tables for Crystallography
(1992, Vol. C, Tables 4.2.6.8 and 6.1.1.4)
;
H H 0.000 0.000
;
International Tables for Crystallography
(1992, Vol. C, Table 6.1.1.4)
;
B B 0.001 0.001
;
International Tables for Crystallography
(1992, Vol. C, Tables 4.2.6.8 and 6.1.1.4)
;
Cl Cl 0.148 0.159
;
International Tables for Crystallography
(1992, Vol. C, Tables 4.2.6.8 and 6.1.1.4)
;
F F 0.017 0.010
;
International Tables for Crystallography
(1992, Vol. C, Tables 4.2.6.8 and 6.1.1.4)
;
N N 0.006 0.003
;
International Tables for Crystallography
(1992, Vol. C, Tables 4.2.6.8 and 6.1.1.4)
;
O O 0.011 0.006
;
International Tables for Crystallography
(1992, Vol. C, Tables 4.2.6.8 and 6.1.1.4)
;
Ti Ti 0.278 0.446
;
International Tables for Crystallography
(1992, Vol. C, Tables 4.2.6.8 and 6.1.1.4)
;

loop_
_geom_angle_atom_site_label_1
_geom_angle_atom_site_label_2
_geom_angle_atom_site_label_3
_geom_angle
_geom_angle_publ_flag
_geom_angle_site_symmetry_1
_geom_angle_site_symmetry_2
_geom_angle_site_symmetry_3
Cl(1) Ti(1) Cl(2) 99.49(4) yes . . .
Cl(1) Ti(1) O(1) 95.59(10) yes . . .
Cl(1) Ti(1) N(2) 87.61(9) yes . . .
Cl(1) Ti(1) N(4) 89.03(9) yes . . .
Cl(1) Ti(1) N(6) 166.00(9) yes . . .
Cl(2) Ti(1) O(1) 98.24(9) yes . . .
Cl(2) Ti(1) N(2) 90.29(8) yes . . .
Cl(2) Ti(1) N(4) 167.35(10) yes . . .
Cl(2) Ti(1) N(6) 89.41(9) yes . . .
O(1) Ti(1) N(2) 170.25(12) yes . . .
O(1) Ti(1) N(4) 90.16(13) yes . . .
O(1) Ti(1) N(6) 93.78(13) yes . . .
N(2) Ti(1) N(4) 80.67(12) yes . . .
N(2) Ti(1) N(6) 81.52(12) yes . . .
N(4) Ti(1) N(6) 80.56(12) yes . . .
Cl(5) Cl(3) Cl(5) 43.9(3) yes . . 3_566
Cl(5) Cl(3) C(16) 52.8(6) yes . . .
Cl(5) Cl(3) C(17) 65.7(7) yes . . .
Cl(5) Cl(3) C(16) 96.4(6) yes 3_566 . .
Cl(5) Cl(3) C(17) 103.2(7) yes 3_566 . .
C(16) Cl(3) C(17) 37.6(8) yes . . .
C(16) Cl(4) C(17) 37.7(7) yes . . .
Cl(3) Cl(5) Cl(3) 136.1(4) yes . . 3_566
Cl(3) Cl(5) Cl(5) 84.6(5) yes . . 3_566
Cl(3) Cl(5) C(16) 63.2(7) yes . . .
Cl(3) Cl(5) C(17) 33.0(4) yes . . .
Cl(3) Cl(5) Cl(5) 51.5(4) yes 3_566 . 3_566
Cl(3) Cl(5) C(16) 159.7(8) yes 3_566 . .
Cl(3) Cl(5) C(17) 156.7(6) yes 3_566 . .
Cl(5) Cl(5) C(16) 146.9(9) yes 3_566 . .
Cl(5) Cl(5) C(17) 111.8(7) yes 3_566 . .
C(16) Cl(5) C(17) 42.1(8) yes . . .
Ti(1) O(1) C(10) 161.2(2) yes . . .
N(2) N(1) C(1) 109.1(3) yes . . .
N(2) N(1) B(1) 118.9(3) yes . . .
C(1) N(1) B(1) 131.9(3) yes . . .
Ti(1) N(2) N(1) 123.7(2) yes . . .
Ti(1) N(2) C(3) 129.9(2) yes . . .
N(1) N(2) C(3) 106.4(3) yes . . .
N(4) N(3) C(4) 109.0(3) yes . . .
N(4) N(3) B(1) 119.2(2) yes . . .
C(4) N(3) B(1) 131.7(3) yes . . .
Ti(1) N(4) N(3) 123.7(2) yes . . .
Ti(1) N(4) C(6) 129.7(2) yes . . .
N(3) N(4) C(6) 106.6(3) yes . . .
N(6) N(5) C(7) 109.5(3) yes . . .
N(6) N(5) B(1) 119.3(3) yes . . .
C(7) N(5) B(1) 131.1(3) yes . . .
Ti(1) N(6) N(5) 124.1(2) yes . . .
Ti(1) N(6) C(9) 129.5(2) yes . . .
N(5) N(6) C(9) 106.3(3) yes . . .
N(1) C(1) C(2) 108.8(3) yes . . .
C(1) C(2) C(3) 104.9(3) yes . . .
N(2) C(3) C(2) 110.7(3) yes . . .
N(3) C(4) C(5) 109.1(3) yes . . .
C(4) C(5) C(6) 105.0(3) yes . . .
N(4) C(6) C(5) 110.3(3) yes . . .
N(5) C(7) C(8) 108.2(3) yes . . .
C(7) C(8) C(9) 105.3(4) yes . . .
N(6) C(9) C(8) 110.7(3) yes . . .
O(1) C(10) C(11) 121.4(3) yes . . .
O(1) C(10) C(15) 121.2(3) yes . . .
C(11) C(10) C(15) 117.4(3) yes . . .
F(1) C(11) C(10) 118.8(3) yes . . .
F(1) C(11) C(12) 119.4(3) yes . . .
C(10) C(11) C(12) 121.8(3) yes . . .
F(2) C(12) C(11) 119.3(3) yes . . .
F(2) C(12) C(13) 121.2(4) yes . . .
C(11) C(12) C(13) 119.5(3) yes . . .
F(3) C(13) C(12) 121.0(4) yes . . .
F(3) C(13) C(14) 118.9(3) yes . . .
C(12) C(13) C(14) 120.1(4) yes . . .
F(4) C(14) C(13) 120.1(3) yes . . .
F(4) C(14) C(15) 119.5(3) yes . . .
C(13) C(14) C(15) 120.4(3) yes . . .
F(5) C(15) C(10) 119.8(3) yes . . .
F(5) C(15) C(14) 119.5(3) yes . . .
C(10) C(15) C(14) 120.7(3) yes . . .
Cl(3) C(16) Cl(4) 103.7(10) yes . . .
Cl(3) C(16) Cl(5) 64.0(7) yes . . .
Cl(3) C(16) C(17) 31.1(7) yes . . .
Cl(4) C(16) Cl(5) 133.6(12) yes . . .
Cl(4) C(16) C(17) 77.8(11) yes . . .
Cl(5) C(16) C(17) 71.8(11) yes . . .
Cl(3) C(17) Cl(4) 148.6(9) yes . . .
Cl(3) C(17) Cl(5) 81.3(7) yes . . .
Cl(3) C(17) C(16) 111.3(13) yes . . .
Cl(4) C(17) Cl(5) 119.8(6) yes . . .
Cl(4) C(17) C(16) 64.6(10) yes . . .
Cl(5) C(17) C(16) 66.1(11) yes . . .
N(1) B(1) N(3) 106.9(3) yes . . .
N(1) B(1) N(5) 107.7(2) yes . . .
N(3) B(1) N(5) 107.4(3) yes . . .
N(1) C(1) H(1) 125.6 no . . .
C(2) C(1) H(1) 125.6 no . . .
C(1) C(2) H(2) 127.5 no . . .
C(3) C(2) H(2) 127.5 no . . .
N(2) C(3) H(3) 124.6 no . . .
C(2) C(3) H(3) 124.6 no . . .
N(3) C(4) H(4) 125.5 no . . .
C(5) C(4) H(4) 125.4 no . . .
C(4) C(5) H(5) 127.5 no . . .
C(6) C(5) H(5) 127.5 no . . .
N(4) C(6) H(6) 124.9 no . . .
C(5) C(6) H(6) 124.9 no . . .
N(5) C(7) H(7) 125.9 no . . .
C(8) C(7) H(7) 125.9 no . . .
C(7) C(8) H(8) 127.4 no . . .
C(9) C(8) H(8) 127.4 no . . .
N(6) C(9) H(9) 124.7 no . . .
C(8) C(9) H(9) 124.7 no . . .
N(1) B(1) H(10) 111.5 no . . .
N(3) B(1) H(10) 111.5 no . . .
N(5) B(1) H(10) 111.5 no . . .

loop_
_geom_bond_atom_site_label_1
_geom_bond_atom_site_label_2
_geom_bond_distance
_geom_bond_publ_flag
_geom_bond_site_symmetry_1
_geom_bond_site_symmetry_2
Ti(1) Cl(1) 2.2731(12) yes . .
Ti(1) Cl(2) 2.2683(11) yes . .
Ti(1) O(1) 1.801(3) yes . .
Ti(1) N(2) 2.168(3) yes . .
Ti(1) N(4) 2.168(3) yes . .
Ti(1) N(6) 2.138(3) yes . .
Cl(3) Cl(5) 1.755(10) yes . .
Cl(3) Cl(5) 2.231(10) yes . 3_566
Cl(3) C(16) 1.743(18) yes . .
Cl(3) C(17) 0.966(10) yes . .
Cl(4) C(16) 1.69(2) yes . .
Cl(4) C(17) 1.826(12) yes . .
Cl(5) Cl(5) 1.554(12) yes . 3_566
Cl(5) C(16) 1.56(2) yes . .
Cl(5) C(17) 1.618(14) yes . .
F(1) C(11) 1.343(4) yes . .
F(2) C(12) 1.333(5) yes . .
F(3) C(13) 1.348(5) yes . .
F(4) C(14) 1.345(5) yes . .
F(5) C(15) 1.338(5) yes . .
O(1) C(10) 1.335(5) yes . .
N(1) N(2) 1.373(4) yes . .
N(1) C(1) 1.340(5) yes . .
N(1) B(1) 1.544(5) yes . .
N(2) C(3) 1.339(5) yes . .
N(3) N(4) 1.364(4) yes . .
N(3) C(4) 1.345(4) yes . .
N(3) B(1) 1.544(5) yes . .
N(4) C(6) 1.345(5) yes . .
N(5) N(6) 1.370(4) yes . .
N(5) C(7) 1.341(5) yes . .
N(5) B(1) 1.542(5) yes . .
N(6) C(9) 1.347(5) yes . .
C(1) C(2) 1.382(5) yes . .
C(2) C(3) 1.378(6) yes . .
C(4) C(5) 1.374(6) yes . .
C(5) C(6) 1.385(5) yes . .
C(7) C(8) 1.394(6) yes . .
C(8) C(9) 1.371(6) yes . .
C(10) C(11) 1.389(5) yes . .
C(10) C(15) 1.402(5) yes . .
C(11) C(12) 1.385(6) yes . .
C(12) C(13) 1.369(6) yes . .
C(13) C(14) 1.381(6) yes . .
C(14) C(15) 1.376(6) yes . .
C(16) C(17) 1.14(2) yes . .
C(1) H(1) 0.950 no . .
C(2) H(2) 0.950 no . .
C(3) H(3) 0.950 no . .
C(4) H(4) 0.950 no . .
C(5) H(5) 0.950 no . .
C(6) H(6) 0.950 no . .
C(7) H(7) 0.950 no . .
C(8) H(8) 0.950 no . .
C(9) H(9) 0.950 no . .
B(1) H(10) 1.000 no . .

loop_
_geom_contact_atom_site_label_1
_geom_contact_atom_site_label_2
_geom_contact_distance
_geom_contact_publ_flag
_geom_contact_site_symmetry_1
_geom_contact_site_symmetry_2
Cl(1) F(2) 3.459(2) ? . 2_546
Cl(1) F(3) 3.352(3) ? . 2_546
Cl(1) C(12) 3.365(4) ? . 2_546
Cl(1) C(13) 3.307(4) ? . 2_546
Cl(2) F(2) 3.349(3) ? . 2_546
Cl(2) C(6) 3.585(4) ? . 4_554
Cl(2) C(12) 3.432(4) ? . 4_554
Cl(3) F(5) 3.133(5) ? . 2_556
Cl(3) C(10) 3.580(5) ? . .
Cl(3) C(11) 3.560(5) ? . .
Cl(5) F(4) 3.352(8) ? . 4_554
F(1) F(5) 3.017(3) ? . 2_556
F(1) C(1) 3.175(4) ? . 2_656
F(1) C(2) 3.164(4) ? . 2_656
F(2) Cl(1) 3.459(2) ? . 2_556
F(2) Cl(2) 3.349(3) ? . 2_556
F(2) F(2) 2.860(4) ? . 3_567
F(2) F(3) 2.887(3) ? . 3_567
F(2) F(5) 3.098(4) ? . 2_556
F(2) C(12) 3.456(5) ? . 3_567
F(2) C(13) 3.471(5) ? . 3_567
F(3) Cl(1) 3.352(3) ? . 2_556
F(3) F(2) 2.887(3) ? . 3_567
F(4) Cl(5) 3.352(8) ? . 4_555
F(4) C(4) 3.420(5) ? . 1_455
F(4) C(16) 3.313(16) ? . 4_555
F(4) B(1) 3.451(4) ? . 1_455
F(5) Cl(3) 3.133(5) ? . 2_546
F(5) F(1) 3.017(3) ? . 2_546
F(5) F(2) 3.098(4) ? . 2_546
F(5) C(11) 3.485(4) ? . 2_546
F(5) C(12) 3.529(5) ? . 2_546
C(1) F(1) 3.175(4) ? . 2_646
C(2) F(1) 3.164(4) ? . 2_646
C(2) C(4) 3.587(5) ? . 2_646
C(3) C(4) 3.570(5) ? . 2_646
C(4) F(4) 3.420(5) ? . 1_655
C(4) C(2) 3.587(5) ? . 2_656
C(4) C(3) 3.570(5) ? . 2_656
C(6) Cl(2) 3.585(4) ? . 4_555
C(10) Cl(3) 3.580(5) ? . .
C(11) Cl(3) 3.560(5) ? . .
C(11) F(5) 3.485(4) ? . 2_556
C(12) Cl(1) 3.365(4) ? . 2_556
C(12) Cl(2) 3.432(4) ? . 4_555
C(12) F(2) 3.456(5) ? . 3_567
C(12) F(5) 3.529(5) ? . 2_556
C(13) Cl(1) 3.307(4) ? . 2_556
C(13) F(2) 3.471(5) ? . 3_567
C(16) F(4) 3.313(16) ? . 4_554
B(1) F(4) 3.451(4) ? . 1_655
Cl(1) H(7) 2.778 ? . 2_646
Cl(1) H(10) 3.416 ? . 2_646
Cl(2) H(5) 3.426 ? . 4_554
Cl(2) H(6) 3.060 ? . 4_554
Cl(3) H(9) 3.053 ? . .
Cl(4) H(1) 3.099 ? . 1_455
Cl(4) H(4) 3.421 ? . 4_454
Cl(4) H(8) 3.301 ? . 3_566
Cl(4) H(10) 3.465 ? . 1_455
Cl(5) H(9) 3.024 ? . .
Cl(5) H(9) 2.891 ? . 3_566
F(1) H(1) 2.730 ? . 2_656
F(1) H(2) 2.736 ? . 2_656
F(3) H(3) 2.955 ? . 2_556
F(3) H(4) 2.826 ? . 1_455
F(4) H(1) 3.108 ? . 1_455
F(4) H(4) 2.863 ? . 1_455
F(4) H(8) 3.106 ? . 2_546
F(4) H(10) 2.787 ? . 1_455
F(5) H(1) 3.013 ? . 1_455
N(1) H(5) 2.866 ? . 4_554
N(2) H(5) 2.829 ? . 4_554
N(2) H(7) 3.410 ? . 2_646
N(3) H(2) 3.371 ? . 2_656
N(3) H(3) 3.538 ? . 2_656
N(3) H(8) 3.336 ? . 2_646
N(4) H(2) 3.544 ? . 2_656
N(4) H(7) 3.192 ? . 2_646
N(5) H(5) 2.945 ? . 4_554
N(6) H(5) 2.970 ? . 4_554
C(1) H(5) 3.247 ? . 4_554
C(2) H(3) 3.458 ? . 3_656
C(2) H(5) 3.437 ? . 4_554
C(3) H(2) 3.314 ? . 3_656
C(3) H(4) 3.382 ? . 2_646
C(3) H(5) 3.166 ? . 4_554
C(3) H(7) 3.591 ? . 2_646
C(4) H(2) 3.129 ? . 2_656
C(4) H(3) 3.057 ? . 2_656
C(4) H(8) 2.929 ? . 2_646
C(5) H(2) 3.160 ? . 2_656
C(5) H(8) 3.176 ? . 2_646
C(6) H(2) 3.404 ? . 2_656
C(6) H(7) 3.237 ? . 2_646
C(7) H(5) 3.343 ? . 4_554
C(8) H(5) 3.592 ? . 4_554
C(9) H(5) 3.356 ? . 4_554
C(9) H(6) 3.522 ? . 4_554
C(14) H(10) 3.306 ? . 1_455
C(16) H(9) 3.466 ? . .
C(17) H(9) 3.316 ? . 3_566
B(1) H(5) 3.480 ? . 4_554
H(1) Cl(4) 3.099 ? . 1_655
H(1) F(1) 2.730 ? . 2_646
H(1) F(4) 3.108 ? . 1_655
H(1) F(5) 3.013 ? . 1_655
H(2) F(1) 2.736 ? . 2_646
H(2) N(3) 3.371 ? . 2_646
H(2) N(4) 3.544 ? . 2_646
H(2) C(3) 3.314 ? . 3_656
H(2) C(4) 3.129 ? . 2_646
H(2) C(5) 3.160 ? . 2_646
H(2) C(6) 3.404 ? . 2_646
H(2) H(2) 3.564 ? . 3_656
H(2) H(3) 2.958 ? . 3_656
H(2) H(4) 3.442 ? . 2_646
H(2) H(5) 3.500 ? . 2_646
H(3) F(3) 2.955 ? . 2_546
H(3) N(3) 3.538 ? . 2_646
H(3) C(2) 3.458 ? . 3_656
H(3) C(4) 3.057 ? . 2_646
H(3) H(2) 2.958 ? . 3_656
H(3) H(4) 2.663 ? . 2_646
H(3) H(10) 3.511 ? . 2_646
H(4) Cl(4) 3.421 ? . 4_655
H(4) F(3) 2.826 ? . 1_655
H(4) F(4) 2.863 ? . 1_655
H(4) C(3) 3.382 ? . 2_656
H(4) H(2) 3.442 ? . 2_656
H(4) H(3) 2.663 ? . 2_656
H(4) H(8) 3.043 ? . 2_646
H(5) Cl(2) 3.426 ? . 4_555
H(5) N(1) 2.866 ? . 4_555
H(5) N(2) 2.829 ? . 4_555
H(5) N(5) 2.945 ? . 4_555
H(5) N(6) 2.970 ? . 4_555
H(5) C(1) 3.247 ? . 4_555
H(5) C(2) 3.437 ? . 4_555
H(5) C(3) 3.166 ? . 4_555
H(5) C(7) 3.343 ? . 4_555
H(5) C(8) 3.592 ? . 4_555
H(5) C(9) 3.356 ? . 4_555
H(5) B(1) 3.480 ? . 4_555
H(5) H(2) 3.500 ? . 2_656
H(5) H(8) 3.469 ? . 2_646
H(6) Cl(2) 3.060 ? . 4_555
H(6) C(9) 3.522 ? . 4_555
H(6) H(7) 3.438 ? . 2_646
H(6) H(9) 3.413 ? . 4_555
H(7) Cl(1) 2.778 ? . 2_656
H(7) N(2) 3.410 ? . 2_656
H(7) N(4) 3.192 ? . 2_656
H(7) C(3) 3.591 ? . 2_656
H(7) C(6) 3.237 ? . 2_656
H(7) H(6) 3.438 ? . 2_656
H(8) Cl(4) 3.301 ? . 3_566
H(8) F(4) 3.106 ? . 2_556
H(8) N(3) 3.336 ? . 2_656
H(8) C(4) 2.929 ? . 2_656
H(8) C(5) 3.176 ? . 2_656
H(8) H(4) 3.043 ? . 2_656
H(8) H(5) 3.469 ? . 2_656
H(9) Cl(3) 3.053 ? . .
H(9) Cl(5) 3.024 ? . .
H(9) Cl(5) 2.891 ? . 3_566
H(9) C(16) 3.466 ? . .
H(9) C(17) 3.316 ? . 3_566
H(9) H(6) 3.413 ? . 4_554
H(10) Cl(1) 3.416 ? . 2_656
H(10) Cl(4) 3.465 ? . 1_655
H(10) F(4) 2.787 ? . 1_655
H(10) C(14) 3.306 ? . 1_655
H(10) H(3) 3.511 ? . 2_656

loop_
_geom_torsion_atom_site_label_1
_geom_torsion_atom_site_label_2
_geom_torsion_atom_site_label_3
_geom_torsion_atom_site_label_4
_geom_torsion
_geom_torsion_publ_flag
_geom_torsion_site_symmetry_1
_geom_torsion_site_symmetry_2
_geom_torsion_site_symmetry_3
_geom_torsion_site_symmetry_4
Cl(1) Ti(1) O(1) C(10) 47.4(8) ? . . . .
Cl(1) Ti(1) N(2) N(1) -130.1(2) ? . . . .
Cl(1) Ti(1) N(2) C(3) 47.3(3) ? . . . .
Cl(1) Ti(1) N(4) N(3) 129.1(2) ? . . . .
Cl(1) Ti(1) N(4) C(6) -50.5(3) ? . . . .
Cl(1) Ti(1) N(6) N(5) 0.3(6) ? . . . .
Cl(1) Ti(1) N(6) C(9) 178.9(3) ? . . . .
Cl(2) Ti(1) O(1) C(10) 147.8(8) ? . . . .
Cl(2) Ti(1) N(2) N(1) 130.4(2) ? . . . .
Cl(2) Ti(1) N(2) C(3) -52.2(3) ? . . . .
Cl(2) Ti(1) N(4) N(3) -3.5(6) ? . . . .
Cl(2) Ti(1) N(4) C(6) 176.9(3) ? . . . .
Cl(2) Ti(1) N(6) N(5) -129.5(2) ? . . . .
Cl(2) Ti(1) N(6) C(9) 49.1(3) ? . . . .
O(1) Ti(1) N(2) N(1) -20.7(9) ? . . . .
O(1) Ti(1) N(2) C(3) 156.7(7) ? . . . .
N(2) Ti(1) O(1) C(10) -61.4(12) ? . . . .
O(1) Ti(1) N(4) N(3) -135.3(2) ? . . . .
O(1) Ti(1) N(4) C(6) 45.1(3) ? . . . .
N(4) Ti(1) O(1) C(10) -41.7(8) ? . . . .
O(1) Ti(1) N(6) N(5) 132.3(3) ? . . . .
O(1) Ti(1) N(6) C(9) -49.2(4) ? . . . .
N(6) Ti(1) O(1) C(10) -122.2(8) ? . . . .
N(2) Ti(1) N(4) N(3) 41.4(2) ? . . . .
N(2) Ti(1) N(4) C(6) -138.2(3) ? . . . .
N(4) Ti(1) N(2) N(1) -40.7(2) ? . . . .
N(4) Ti(1) N(2) C(3) 136.7(3) ? . . . .
N(2) Ti(1) N(6) N(5) -39.1(2) ? . . . .
N(2) Ti(1) N(6) C(9) 139.4(4) ? . . . .
N(6) Ti(1) N(2) N(1) 41.1(2) ? . . . .
N(6) Ti(1) N(2) C(3) -141.6(3) ? . . . .
N(4) Ti(1) N(6) N(5) 42.7(2) ? . . . .
N(4) Ti(1) N(6) C(9) -138.7(4) ? . . . .
N(6) Ti(1) N(4) N(3) -41.5(2) ? . . . .
N(6) Ti(1) N(4) C(6) 138.9(3) ? . . . .
Cl(5) Cl(3) Cl(5) C(16) 160(2) ? . . 3_566 3_566
Cl(5) Cl(3) Cl(5) C(17) -49.8(15) ? . . 3_566 3_566
Cl(5) Cl(3) Cl(5) C(16) 172.3(9) ? 3_566 . . .
Cl(5) Cl(3) Cl(5) C(17) -146.2(9) ? 3_566 . . .
Cl(5) Cl(3) C(16) Cl(4) -132.1(11) ? . . . .
Cl(5) Cl(3) C(16) C(17) -97.9(13) ? . . . .
C(16) Cl(3) Cl(5) Cl(3) -172.3(11) ? . . . 3_566
C(16) Cl(3) Cl(5) C(17) 41.5(10) ? . . . .
C(16) Cl(3) Cl(5) Cl(5) -172.3(9) ? . . . 3_566
Cl(5) Cl(3) C(17) Cl(4) 136(2) ? . . . .
Cl(5) Cl(3) C(17) C(16) 60.0(12) ? . . . .
C(17) Cl(3) Cl(5) Cl(3) 146.2(10) ? . . . 3_566
C(17) Cl(3) Cl(5) C(16) -41.5(10) ? . . . .
C(17) Cl(3) Cl(5) Cl(5) 146.2(9) ? . . . 3_566
Cl(5) Cl(3) C(16) Cl(4) -137.5(7) ? 3_566 . . .
Cl(5) Cl(3) C(16) Cl(5) -5.4(6) ? 3_566 . . .
Cl(5) Cl(3) C(16) C(17) -103.3(12) ? 3_566 . . .
C(16) Cl(3) Cl(5) Cl(3) 6.2(9) ? . . 3_566 3_566
C(16) Cl(3) Cl(5) C(16) 166(2) ? . . 3_566 3_566
C(16) Cl(3) Cl(5) C(17) -43.7(17) ? . . 3_566 3_566
C(16) Cl(3) Cl(5) Cl(5) 6.2(7) ? . . 3_566 .
Cl(5) Cl(3) C(17) Cl(4) 159.1(16) ? 3_566 . . .
Cl(5) Cl(3) C(17) Cl(5) 23.3(5) ? 3_566 . . .
Cl(5) Cl(3) C(17) C(16) 83.3(12) ? 3_566 . . .
C(17) Cl(3) Cl(5) Cl(3) -31.4(10) ? . . 3_566 3_566
C(17) Cl(3) Cl(5) C(16) 128(2) ? . . 3_566 3_566
C(17) Cl(3) Cl(5) C(17) -81.2(17) ? . . 3_566 3_566
C(17) Cl(3) Cl(5) Cl(5) -31.4(8) ? . . 3_566 .
C(16) Cl(3) C(17) Cl(4) 76(2) ? . . . .
C(16) Cl(3) C(17) Cl(5) -60.0(12) ? . . . .
C(17) Cl(3) C(16) Cl(4) -34.2(11) ? . . . .
C(17) Cl(3) C(16) Cl(5) 97.9(13) ? . . . .
C(16) Cl(4) C(17) Cl(3) -90(2) ? . . . .
C(16) Cl(4) C(17) Cl(5) 37.8(10) ? . . . .
C(17) Cl(4) C(16) Cl(3) 17.3(5) ? . . . .
C(17) Cl(4) C(16) Cl(5) -49.7(13) ? . . . .
Cl(3) Cl(5) Cl(5) C(16) -167.3(17) ? . . 3_566 3_566
Cl(3) Cl(5) Cl(5) C(17) 161.0(6) ? . . 3_566 3_566
Cl(3) Cl(5) C(16) Cl(4) 84.2(15) ? . . . .
Cl(3) Cl(5) C(16) C(17) 32.6(6) ? . . . .
Cl(3) Cl(5) C(17) Cl(4) -155.3(11) ? . . . .
Cl(3) Cl(5) C(17) C(16) -118.0(12) ? . . . .
Cl(3) Cl(5) Cl(5) C(16) 12.7(16) ? 3_566 . 3_566 3_566
Cl(3) Cl(5) Cl(5) C(17) -19.0(4) ? 3_566 . 3_566 3_566
Cl(3) Cl(5) C(16) Cl(3) 164(2) ? 3_566 . . .
Cl(3) Cl(5) C(16) Cl(4) -111(2) ? 3_566 . . .
Cl(3) Cl(5) C(16) C(17) -163(2) ? 3_566 . . .
Cl(3) Cl(5) C(17) Cl(3) -76.7(16) ? 3_566 . . .
Cl(3) Cl(5) C(17) Cl(4) 128.0(13) ? 3_566 . . .
Cl(3) Cl(5) C(17) C(16) 165.2(17) ? 3_566 . . .
Cl(5) Cl(5) C(16) Cl(3) 14.2(18) ? 3_566 . . .
Cl(5) Cl(5) C(16) Cl(4) 98(2) ? 3_566 . . .
Cl(5) Cl(5) C(16) C(17) 47(2) ? 3_566 . . .
C(16) Cl(5) Cl(5) Cl(3) -12.7(16) ? . . 3_566 .
C(16) Cl(5) Cl(5) Cl(3) 167.3(17) ? . . 3_566 3_566
C(16) Cl(5) Cl(5) C(17) 148.3(17) ? . . 3_566 3_566
Cl(5) Cl(5) C(17) Cl(3) -36.6(9) ? 3_566 . . .
Cl(5) Cl(5) C(17) Cl(4) 168.1(6) ? 3_566 . . .
Cl(5) Cl(5) C(17) C(16) -154.7(11) ? 3_566 . . .
C(17) Cl(5) Cl(5) Cl(3) 19.0(4) ? . . 3_566 .
C(17) Cl(5) Cl(5) Cl(3) -161.0(6) ? . . 3_566 3_566
C(17) Cl(5) Cl(5) C(16) -148.3(17) ? . . 3_566 3_566
C(16) Cl(5) C(17) Cl(3) 118.0(12) ? . . . .
C(16) Cl(5) C(17) Cl(4) -37.2(10) ? . . . .
C(17) Cl(5) C(16) Cl(3) -32.6(6) ? . . . .
C(17) Cl(5) C(16) Cl(4) 51.7(13) ? . . . .
Ti(1) O(1) C(10) C(11) 99.9(8) ? . . . .
Ti(1) O(1) C(10) C(15) -81.5(8) ? . . . .
N(2) N(1) C(1) C(2) 0.6(4) ? . . . .
C(1) N(1) N(2) Ti(1) 177.1(2) ? . . . .
C(1) N(1) N(2) C(3) -0.8(4) ? . . . .
N(2) N(1) B(1) N(3) 58.9(3) ? . . . .
N(2) N(1) B(1) N(5) -56.3(4) ? . . . .
B(1) N(1) N(2) Ti(1) -1.1(4) ? . . . .
B(1) N(1) N(2) C(3) -179.0(3) ? . . . .
C(1) N(1) B(1) N(3) -118.9(4) ? . . . .
C(1) N(1) B(1) N(5) 126.0(4) ? . . . .
B(1) N(1) C(1) C(2) 178.5(3) ? . . . .
Ti(1) N(2) C(3) C(2) -177.1(2) ? . . . .
N(1) N(2) C(3) C(2) 0.6(4) ? . . . .
N(4) N(3) C(4) C(5) 0.2(4) ? . . . .
C(4) N(3) N(4) Ti(1) -179.7(2) ? . . . .
C(4) N(3) N(4) C(6) -0.0(3) ? . . . .
N(4) N(3) B(1) N(1) -58.4(3) ? . . . .
N(4) N(3) B(1) N(5) 57.0(4) ? . . . .
B(1) N(3) N(4) Ti(1) -0.0(3) ? . . . .
B(1) N(3) N(4) C(6) 179.6(3) ? . . . .
C(4) N(3) B(1) N(1) 121.2(4) ? . . . .
C(4) N(3) B(1) N(5) -123.5(4) ? . . . .
B(1) N(3) C(4) C(5) -179.4(3) ? . . . .
Ti(1) N(4) C(6) C(5) 179.5(2) ? . . . .
N(3) N(4) C(6) C(5) -0.2(3) ? . . . .
N(6) N(5) C(7) C(8) -0.6(5) ? . . . .
C(7) N(5) N(6) Ti(1) 179.4(2) ? . . . .
C(7) N(5) N(6) C(9) 0.5(4) ? . . . .
N(6) N(5) B(1) N(1) 58.8(4) ? . . . .
N(6) N(5) B(1) N(3) -56.0(4) ? . . . .
B(1) N(5) N(6) Ti(1) -2.4(4) ? . . . .
B(1) N(5) N(6) C(9) 178.7(3) ? . . . .
C(7) N(5) B(1) N(1) -123.4(4) ? . . . .
C(7) N(5) B(1) N(3) 121.7(4) ? . . . .
B(1) N(5) C(7) C(8) -178.5(4) ? . . . .
Ti(1) N(6) C(9) C(8) -179.0(3) ? . . . .
N(5) N(6) C(9) C(8) -0.2(4) ? . . . .
N(1) C(1) C(2) C(3) -0.3(4) ? . . . .
C(1) C(2) C(3) N(2) -0.2(4) ? . . . .
N(3) C(4) C(5) C(6) -0.3(4) ? . . . .
C(4) C(5) C(6) N(4) 0.3(4) ? . . . .
N(5) C(7) C(8) C(9) 0.4(5) ? . . . .
C(7) C(8) C(9) N(6) -0.1(4) ? . . . .
O(1) C(10) C(11) F(1) -0.8(5) ? . . . .
O(1) C(10) C(11) C(12) 179.1(3) ? . . . .
O(1) C(10) C(15) F(5) -0.9(5) ? . . . .
O(1) C(10) C(15) C(14) -179.2(3) ? . . . .
C(11) C(10) C(15) F(5) 177.8(3) ? . . . .
C(11) C(10) C(15) C(14) -0.5(5) ? . . . .
C(15) C(10) C(11) F(1) -179.5(3) ? . . . .
C(15) C(10) C(11) C(12) 0.4(5) ? . . . .
F(1) C(11) C(12) F(2) 1.0(5) ? . . . .
F(1) C(11) C(12) C(13) -180.0(2) ? . . . .
C(10) C(11) C(12) F(2) -178.9(3) ? . . . .
C(10) C(11) C(12) C(13) 0.1(4) ? . . . .
F(2) C(12) C(13) F(3) -0.3(5) ? . . . .
F(2) C(12) C(13) C(14) 178.5(3) ? . . . .
C(11) C(12) C(13) F(3) -179.3(3) ? . . . .
C(11) C(12) C(13) C(14) -0.5(6) ? . . . .
F(3) C(13) C(14) F(4) -0.1(4) ? . . . .
F(3) C(13) C(14) C(15) 179.1(3) ? . . . .
C(12) C(13) C(14) F(4) -179.0(3) ? . . . .
C(12) C(13) C(14) C(15) 0.3(6) ? . . . .
F(4) C(14) C(15) F(5) 1.1(5) ? . . . .
F(4) C(14) C(15) C(10) 179.5(3) ? . . . .
C(13) C(14) C(15) F(5) -178.1(3) ? . . . .
C(13) C(14) C(15) C(10) 0.2(5) ? . . . .
Cl(3) C(16) C(17) Cl(4) -146.0(9) ? . . . .
Cl(3) C(16) C(17) Cl(5) 69.5(10) ? . . . .
Cl(4) C(16) C(17) Cl(3) 146.0(9) ? . . . .
Cl(4) C(16) C(17) Cl(5) -144.5(8) ? . . . .
Cl(5) C(16) C(17) Cl(3) -69.5(10) ? . . . .
Cl(5) C(16) C(17) Cl(4) 144.5(8) ? . . . .
